data_7202167
loop_
_publ_author_name
'Piotrkowska, Barbara'
'Wasilewska, Aleksandra'
'Gdaniec, Maria'
'Po\/lo\'nski, Tadeusz'

_publ_section_title
;
 Strong N--H&#x22EF;N hydrogen bonds and weak N--H&#x22EF;S &#xE001; C
 interactions in controlling the structure of the co-crystals of
 dithiooxamide with nitrogen heterocycles
;
_journal_issue 10
_journal_name_full CrystEngComm
_journal_page_first 1421
_journal_paper_doi 10.1039/b806061d
_journal_volume 10
_journal_year 2008
_chemical_formula_moiety 'C12 H12 N2, C2 H4 N2 S2'
_chemical_formula_sum 'C14 H16 N4 S2'
_chemical_formula_weight 304.43
_chemical_name_common '4,4'-ethane-1,2-diyldipyridine - dithiooxamide (1/1)'
_chemical_name_systematic
;
4,4'-ethane-1,2-diyldipyridine - dithiooxamide (1/1)
;
_space_group_IT_number 2
_symmetry_cell_setting triclinic
_symmetry_space_group_name_Hall '-P 1'
_symmetry_space_group_name_H-M 'P -1'
_atom_sites_solution_hydrogens difmap
_atom_sites_solution_primary direct
_atom_sites_solution_secondary difmap
_audit_creation_method SHELXL-97
_cell_angle_alpha 66.910(11)
_cell_angle_beta 89.531(8)
_cell_angle_gamma 84.021(9)
_cell_formula_units_Z 2
_cell_length_a 7.3183(7)
_cell_length_b 9.4645(12)
_cell_length_c 11.4992(11)
_cell_measurement_reflns_used 3251
_cell_measurement_temperature 130(2)
_cell_measurement_theta_max 25
_cell_measurement_theta_min 4.3
_cell_volume 728.22(15)
_computing_cell_refinement
;
CrysAlis CCD
;
_computing_data_collection
;
CrysAlis CCD (Oxford Diffraction, 2006)
;
_computing_data_reduction
;
CrysAlis RED (Oxford Diffraction, 2006)
;
_computing_molecular_graphics
; Stereochemical Workstation (Siemens, 1989).
Mercury, Version 1.4
(Macrae et al., 2006)
;
_computing_publication_material SHELXL-97
_computing_structure_refinement 'SHELXL-97 (Sheldrick, 1997)'
_computing_structure_solution 'SHELXS-97 (Sheldrick, 1997)'
_diffrn_ambient_temperature 130(2)
_diffrn_measured_fraction_theta_full 0.995
_diffrn_measured_fraction_theta_max 0.995
_diffrn_measurement_device_type 'Kuma KM4CCD \k geometry'
_diffrn_measurement_method '\w scans'
_diffrn_radiation_monochromator graphite
_diffrn_radiation_source 'fine-focus sealed tube'
_diffrn_radiation_type MoK\a
_diffrn_radiation_wavelength 0.71073
_diffrn_reflns_av_R_equivalents 0.0236
_diffrn_reflns_av_sigmaI/netI 0.0355
_diffrn_reflns_limit_h_max 9
_diffrn_reflns_limit_h_min -9
_diffrn_reflns_limit_k_max 10
_diffrn_reflns_limit_k_min -11
_diffrn_reflns_limit_l_max 14
_diffrn_reflns_limit_l_min -14
_diffrn_reflns_number 7619
_diffrn_reflns_theta_full 26.37
_diffrn_reflns_theta_max 26.37
_diffrn_reflns_theta_min 4.33
_diffrn_standards_decay_% 0
_diffrn_standards_number 0
_exptl_absorpt_coefficient_mu 0.361
_exptl_absorpt_correction_T_max 0.941
_exptl_absorpt_correction_T_min 0.850
_exptl_absorpt_correction_type multi-scan
_exptl_absorpt_process_details 'Blessing (1995)'
_exptl_crystal_colour orange
_exptl_crystal_density_diffrn 1.388
_exptl_crystal_density_method 'not measured'
_exptl_crystal_description plate
_exptl_crystal_F_000 320
_exptl_crystal_size_max 0.5
_exptl_crystal_size_mid 0.5
_exptl_crystal_size_min 0.07
_refine_diff_density_max 0.530
_refine_diff_density_min -0.291
_refine_diff_density_rms 0.066
_refine_ls_extinction_method none
_refine_ls_goodness_of_fit_ref 1.052
_refine_ls_hydrogen_treatment mixed
_refine_ls_matrix_type full
_refine_ls_number_parameters 197
_refine_ls_number_reflns 2962
_refine_ls_number_restraints 0
_refine_ls_restrained_S_all 1.052
_refine_ls_R_factor_all 0.0558
_refine_ls_R_factor_gt 0.0418
_refine_ls_shift/su_max 0.000
_refine_ls_shift/su_mean 0.000
_refine_ls_structure_factor_coef Fsqd
_refine_ls_weighting_details 'calc w=1/[\s^2^(Fo^2^)+(0.0705P)^2^] where P=(Fo^2^+2Fc^2^)/3'
_refine_ls_weighting_scheme calc
_refine_ls_wR_factor_gt 0.1079
_refine_ls_wR_factor_ref 0.1165
_reflns_number_gt 2293
_reflns_number_total 2962
_reflns_threshold_expression I>2\s(I)
_cod_data_source_file b806061d.txt
_cod_data_source_block dtox-2
_cod_original_cell_volume 728.22(14)
_cod_database_code 7202167

loop_
_symmetry_equiv_pos_as_xyz
'x, y, z'
'-x, -y, -z'

loop_
_atom_site_label
_atom_site_type_symbol
_atom_site_fract_x
_atom_site_fract_y
_atom_site_fract_z
_atom_site_U_iso_or_equiv
_atom_site_adp_type
_atom_site_occupancy
_atom_site_symmetry_multiplicity
_atom_site_calc_flag
_atom_site_refinement_flags
_atom_site_disorder_assembly
_atom_site_disorder_group
S1A S 0.11308(7) 0.49357(6) 0.67587(5) 0.02490(18) Uani 1 1 d . . .
C2A C 0.0794(3) 0.5313(2) 0.52257(18) 0.0201(4) Uani 1 1 d . . .
N3A N 0.1813(3) 0.6131(2) 0.43261(18) 0.0268(4) Uani 1 1 d . . .
H3AA H 0.144(3) 0.628(3) 0.358(2) 0.038(7) Uiso 1 1 d . . .
H3AB H 0.267(4) 0.654(3) 0.450(2) 0.042(7) Uiso 1 1 d . . .
N1D N 0.4771(2) 0.7622(2) 0.47752(16) 0.0246(4) Uani 1 1 d . . .
C2D C 0.5111(3) 0.7736(2) 0.58718(19) 0.0255(5) Uani 1 1 d . . .
H2D H 0.4249 0.7433 0.6496 0.031 Uiso 1 1 calc R . .
C3D C 0.6679(3) 0.8279(2) 0.61308(19) 0.0228(5) Uani 1 1 d . . .
H3D H 0.6846 0.8347 0.6907 0.027 Uiso 1 1 calc R . .
C4D C 0.8001(3) 0.8724(2) 0.52174(19) 0.0213(4) Uani 1 1 d . . .
C5D C 0.7646(3) 0.8617(2) 0.40729(19) 0.0221(4) Uani 1 1 d . . .
H5D H 0.8485 0.8909 0.3432 0.026 Uiso 1 1 calc R . .
C6D C 0.6031(3) 0.8071(2) 0.3893(2) 0.0237(5) Uani 1 1 d . . .
H6D H 0.5812 0.8013 0.3118 0.028 Uiso 1 1 calc R . .
C7D C 0.9764(3) 0.9245(2) 0.54984(19) 0.0279(5) Uani 1 1 d . . .
H72D H 1.0764 0.8448 0.5587 0.033 Uiso 1 1 calc R . .
H71D H 0.9667 0.9352 0.6302 0.033 Uiso 1 1 calc R . .
S1B S -0.82533(7) 0.94679(6) 0.16674(5) 0.02464(18) Uani 1 1 d . . .
C2B C -0.9135(3) 1.0266(2) 0.01875(18) 0.0192(4) Uani 1 1 d . . .
N3B N -0.8456(2) 1.1389(2) -0.07294(17) 0.0227(4) Uani 1 1 d . . .
H3BA H -0.906(3) 1.174(3) -0.143(2) 0.029(6) Uiso 1 1 d . . .
H3BB H -0.758(4) 1.180(3) -0.060(3) 0.055(9) Uiso 1 1 d . . .
N1C N -0.5250(2) 1.2676(2) -0.03504(16) 0.0245(4) Uani 1 1 d . . .
C2C C -0.4289(3) 1.1960(2) 0.07425(19) 0.0249(5) Uani 1 1 d . . .
H2C H -0.4728 1.1099 0.1356 0.030 Uiso 1 1 calc R . .
C3C C -0.2678(3) 1.2428(2) 0.10111(19) 0.0227(5) Uani 1 1 d . . .
H3C H -0.2070 1.1894 0.1793 0.027 Uiso 1 1 calc R . .
C4C C -0.1964(3) 1.3699(2) 0.01139(19) 0.0206(4) Uani 1 1 d . . .
C5C C -0.2958(3) 1.4439(2) -0.10229(19) 0.0232(5) Uani 1 1 d . . .
H5C H -0.2545 1.5296 -0.1657 0.028 Uiso 1 1 calc R . .
C6C C -0.4568(3) 1.3895(2) -0.1210(2) 0.0261(5) Uani 1 1 d . . .
H6C H -0.5211 1.4411 -0.1980 0.031 Uiso 1 1 calc R . .
C7C C -0.0186(3) 1.4181(2) 0.0416(2) 0.0249(5) Uani 1 1 d . . .
H72C H 0.0821 1.3470 0.0346 0.030 Uiso 1 1 calc R . .
H71C H -0.0192 1.4079 0.1289 0.030 Uiso 1 1 calc R . .

loop_
_atom_site_aniso_label
_atom_site_aniso_U_11
_atom_site_aniso_U_22
_atom_site_aniso_U_33
_atom_site_aniso_U_23
_atom_site_aniso_U_13
_atom_site_aniso_U_12
S1A 0.0248(3) 0.0273(3) 0.0212(3) -0.0066(2) -0.0040(2) -0.0091(2)
C2A 0.0166(10) 0.0178(11) 0.0237(10) -0.0051(9) -0.0048(8) -0.0042(8)
N3A 0.0239(10) 0.0316(11) 0.0219(9) -0.0042(8) -0.0041(8) -0.0161(8)
N1D 0.0187(9) 0.0241(10) 0.0297(10) -0.0075(8) -0.0019(7) -0.0090(7)
C2D 0.0197(10) 0.0273(12) 0.0266(11) -0.0065(10) 0.0031(8) -0.0068(9)
C3D 0.0245(11) 0.0230(11) 0.0204(10) -0.0071(9) -0.0014(8) -0.0061(9)
C4D 0.0196(10) 0.0163(11) 0.0252(10) -0.0041(9) -0.0046(8) -0.0055(8)
C5D 0.0181(10) 0.0246(11) 0.0249(10) -0.0103(9) 0.0016(8) -0.0063(8)
C6D 0.0207(10) 0.0248(12) 0.0287(11) -0.0129(9) -0.0013(8) -0.0056(9)
C7D 0.0264(11) 0.0278(13) 0.0253(11) -0.0035(10) -0.0066(9) -0.0130(10)
S1B 0.0233(3) 0.0307(3) 0.0180(3) -0.0054(2) -0.0030(2) -0.0114(2)
C2B 0.0189(10) 0.0219(11) 0.0187(10) -0.0087(9) 0.0017(8) -0.0074(8)
N3B 0.0209(9) 0.0273(11) 0.0189(9) -0.0054(8) -0.0019(7) -0.0125(8)
N1C 0.0188(9) 0.0254(10) 0.0300(10) -0.0101(8) -0.0006(7) -0.0089(8)
C2C 0.0237(11) 0.0243(12) 0.0258(11) -0.0074(9) 0.0036(8) -0.0094(9)
C3C 0.0206(10) 0.0232(11) 0.0221(10) -0.0058(9) -0.0025(8) -0.0050(9)
C4C 0.0191(10) 0.0209(11) 0.0256(10) -0.0124(9) -0.0008(8) -0.0054(8)
C5C 0.0213(10) 0.0225(11) 0.0236(10) -0.0051(9) -0.0016(8) -0.0087(9)
C6C 0.0192(10) 0.0292(12) 0.0287(11) -0.0093(10) -0.0055(8) -0.0059(9)
C7C 0.0216(11) 0.0253(12) 0.0275(11) -0.0083(10) -0.0045(8) -0.0092(9)

loop_
_atom_type_symbol
_atom_type_description
_atom_type_scat_dispersion_real
_atom_type_scat_dispersion_imag
_atom_type_scat_source
C C 0.0033 0.0016 'International Tables Vol C Tables 4.2.6.8 and 6.1.1.4'
H H 0.0000 0.0000 'International Tables Vol C Tables 4.2.6.8 and 6.1.1.4'
N N 0.0061 0.0033 'International Tables Vol C Tables 4.2.6.8 and 6.1.1.4'
S S 0.1246 0.1234 'International Tables Vol C Tables 4.2.6.8 and 6.1.1.4'

loop_
_geom_angle_atom_site_label_1
_geom_angle_atom_site_label_2
_geom_angle_atom_site_label_3
_geom_angle
_geom_angle_site_symmetry_1
_geom_angle_site_symmetry_3
_geom_angle_publ_flag
N3A C2A C2A 114.7(2) . 2_566 ?
N3A C2A S1A 124.50(16) . . ?
C2A C2A S1A 120.81(19) 2_566 . ?
C2A N3A H3AA 114.4(16) . . ?
C2A N3A H3AB 119.9(18) . . ?
H3AA N3A H3AB 125(2) . . ?
C2D N1D C6D 116.91(17) . . ?
N1D C2D C3D 123.60(18) . . ?
N1D C2D H2D 118.2 . . ?
C3D C2D H2D 118.2 . . ?
C2D C3D C4D 119.37(18) . . ?
C2D C3D H3D 120.3 . . ?
C4D C3D H3D 120.3 . . ?
C5D C4D C3D 117.19(18) . . ?
C5D C4D C7D 122.33(18) . . ?
C3D C4D C7D 120.45(18) . . ?
C6D C5D C4D 119.48(18) . . ?
C6D C5D H5D 120.3 . . ?
C4D C5D H5D 120.3 . . ?
N1D C6D C5D 123.44(19) . . ?
N1D C6D H6D 118.3 . . ?
C5D C6D H6D 118.3 . . ?
C4D C7D C7D 114.3(2) . 2_776 ?
C4D C7D H72D 108.7 . . ?
C7D C7D H72D 108.7 2_776 . ?
C4D C7D H71D 108.7 . . ?
C7D C7D H71D 108.7 2_776 . ?
H72D C7D H71D 107.6 . . ?
N3B C2B C2B 114.7(2) . 2_375 ?
N3B C2B S1B 124.01(15) . . ?
C2B C2B S1B 121.30(19) 2_375 . ?
C2B N3B H3BA 115.8(16) . . ?
C2B N3B H3BB 121(2) . . ?
H3BA N3B H3BB 122(2) . . ?
C6C N1C C2C 116.50(17) . . ?
N1C C2C C3C 123.50(19) . . ?
N1C C2C H2C 118.2 . . ?
C3C C2C H2C 118.2 . . ?
C2C C3C C4C 120.02(18) . . ?
C2C C3C H3C 120.0 . . ?
C4C C3C H3C 120.0 . . ?
C5C C4C C3C 116.46(18) . . ?
C5C C4C C7C 124.23(18) . . ?
C3C C4C C7C 119.31(18) . . ?
C6C C5C C4C 119.67(19) . . ?
C6C C5C H5C 120.2 . . ?
C4C C5C H5C 120.2 . . ?
N1C C6C C5C 123.84(19) . . ?
N1C C6C H6C 118.1 . . ?
C5C C6C H6C 118.1 . . ?
C4C C7C C7C 115.3(2) . 2_585 ?
C4C C7C H72C 108.4 . . ?
C7C C7C H72C 108.4 2_585 . ?
C4C C7C H71C 108.4 . . ?
C7C C7C H71C 108.4 2_585 . ?
H72C C7C H71C 107.5 . . ?

loop_
_geom_bond_atom_site_label_1
_geom_bond_atom_site_label_2
_geom_bond_distance
_geom_bond_site_symmetry_2
_geom_bond_publ_flag
S1A C2A 1.6706(19) . ?
C2A N3A 1.306(3) . ?
C2A C2A 1.538(4) 2_566 ?
N3A H3AA 0.85(3) . ?
N3A H3AB 0.83(3) . ?
N1D C2D 1.335(3) . ?
N1D C6D 1.338(3) . ?
C2D C3D 1.385(3) . ?
C2D H2D 0.9300 . ?
C3D C4D 1.392(3) . ?
C3D H3D 0.9300 . ?
C4D C5D 1.388(3) . ?
C4D C7D 1.508(3) . ?
C5D C6D 1.387(3) . ?
C5D H5D 0.9300 . ?
C6D H6D 0.9300 . ?
C7D C7D 1.513(4) 2_776 ?
C7D H72D 0.9700 . ?
C7D H71D 0.9700 . ?
S1B C2B 1.6707(19) . ?
C2B N3B 1.307(3) . ?
C2B C2B 1.535(4) 2_375 ?
N3B H3BA 0.85(2) . ?
N3B H3BB 0.83(3) . ?
N1C C6C 1.332(3) . ?
N1C C2C 1.334(3) . ?
C2C C3C 1.380(3) . ?
C2C H2C 0.9300 . ?
C3C C4C 1.390(3) . ?
C3C H3C 0.9300 . ?
C4C C5C 1.385(3) . ?
C4C C7C 1.509(3) . ?
C5C C6C 1.384(3) . ?
C5C H5C 0.9300 . ?
C6C H6C 0.9300 . ?
C7C C7C 1.521(4) 2_585 ?
C7C H72C 0.9700 . ?
C7C H71C 0.9700 . ?

loop_
_geom_hbond_atom_site_label_D
_geom_hbond_atom_site_label_H
_geom_hbond_atom_site_label_A
_geom_hbond_distance_DH
_geom_hbond_distance_HA
_geom_hbond_distance_DA
_geom_hbond_angle_DHA
_geom_hbond_site_symmetry_A
N3A H3AA S1A 0.85(3) 2.42(2) 2.950(2) 121(2) 2_566
N3A H3AA S1B 0.85(3) 2.99(2) 3.424(2) 114.0(18) 1_655
N3A H3AB N1D 0.83(3) 2.03(3) 2.858(3) 176(2) .
N3B H3BA S1B 0.85(2) 2.45(2) 2.9587(19) 119.6(19) 2_375
N3B H3BA S1A 0.85(2) 2.94(2) 3.450(2) 120.7(18) 1_464
N3B H3BB N1C 0.83(3) 2.04(3) 2.866(2) 174(3) .
C7C H71C S1A 0.97 2.80 3.702(2) 154.2 2_576
C7C H72C N3B 0.97 2.72 3.511(3) 139.7 1_655
